data_1551333
loop_
_publ_author_name
'Marc A. Little'
'Michael E. Briggs'
'James T. A. Jones'
'Marc Schmidtmann'
'Tom Hasell'
'Samantha Y. Chong'
'Kim E. Jelfs'
'Linjiang Chen'
'Andrew I. Cooper'

_publ_section_title
;
 Trapping virtual pores by crystal retro-engineering
;
_journal_name_full 'Nature Chemistry'
_journal_page_first 153
_journal_page_last 159
_journal_paper_doi 10.1038/nchem.2156
_journal_volume 7
_journal_year 2015
_chemical_absolute_configuration unk
_chemical_formula_moiety '45(H2 O), 3(C36 H54 N8)'
_chemical_formula_sum 'C108 H252 N24 O45'
_chemical_formula_weight 2607.34
_space_group_crystal_system trigonal
_space_group_IT_number 158
_space_group_name_Hall 'P 3 -2"c'
_space_group_name_H-M_alt 'P 3 c 1'
_atom_sites_solution_hydrogens geom
_atom_sites_solution_primary direct
_atom_sites_solution_secondary difmap
_cell_angle_alpha 90.00
_cell_angle_beta 90.00
_cell_angle_gamma 120.00
_cell_formula_units_Z 2
_cell_length_a 15.8532(7)
_cell_length_b 15.8532(7)
_cell_length_c 33.088(2)
_cell_measurement_reflns_used 9986
_cell_measurement_temperature 100
_cell_measurement_theta_max 25.866
_cell_measurement_theta_min 2.462
_cell_volume 7201.7(6)
_computing_cell_refinement 'SAINT v7.68A (Bruker,2009)'
_computing_data_collection 'CrystalClear-SM Expert 2.0 r7 (Rigaku, 2011)'
_computing_data_reduction 'SAINT v7.68A (Bruker,2009)'
_computing_molecular_graphics 'Olex2 (Dolomanov et al., 2009)'
_computing_publication_material 'Olex2 (Dolomanov et al., 2009)'
_computing_structure_refinement 'XL (Sheldrick, 2008)'
_computing_structure_solution 'SHELXS-97 (Sheldrick, 2008)'
_diffrn_ambient_temperature 100
_diffrn_detector CCD
_diffrn_detector_area_resol_mean 28.5714
_diffrn_detector_type 'Rigaku Saturn724+'
_diffrn_measured_fraction_theta_full 1.000
_diffrn_measured_fraction_theta_max 1.000
_diffrn_measurement_device 'AFC12 (Right): Kappa 3 circle'
_diffrn_measurement_device_type 'Rigaku Saturn724+ (2x2 bin mode)'
_diffrn_measurement_method 'profile data from \w-scans'
_diffrn_measurement_specimen_support 'Mitegen 50um'
_diffrn_radiation_collimation 0.3
_diffrn_radiation_monochromator Confocal
_diffrn_radiation_probe x-ray
_diffrn_radiation_type MoK\a
_diffrn_radiation_wavelength 0.71073
_diffrn_reflns_av_R_equivalents 0.0640
_diffrn_reflns_av_unetI/netI 0.0471
_diffrn_reflns_limit_h_max 19
_diffrn_reflns_limit_h_min -17
_diffrn_reflns_limit_k_max 19
_diffrn_reflns_limit_k_min -19
_diffrn_reflns_limit_l_max 41
_diffrn_reflns_limit_l_min -41
_diffrn_reflns_number 85914
_diffrn_reflns_theta_full 26.37
_diffrn_reflns_theta_max 26.37
_diffrn_reflns_theta_min 1.48
_diffrn_source 'Rotating Anode'
_diffrn_source_current 24.0
_diffrn_source_power 1.2
_diffrn_source_target Mo
_diffrn_source_type 'Rotating Anode'
_diffrn_source_voltage 50.0
_diffrn_standards_number 0
_exptl_absorpt_coefficient_mu 0.093
_exptl_absorpt_correction_T_max 0.7454
_exptl_absorpt_correction_T_min 0.4921
_exptl_absorpt_correction_type multi-scan
_exptl_absorpt_process_details
;
SADABS-2008/1 (Bruker,2008) was used for absorption correction.
wR2(int) was 0.0897 before and 0.0701 after correction.
The Ratio of minimum to maximum transmission is 0.6602.
The \l/2 correction factor is 0.0015.
;
_exptl_crystal_colour colourless
_exptl_crystal_colour_primary colourless
_exptl_crystal_density_diffrn 1.202
_exptl_crystal_density_meas .
_exptl_crystal_density_method 'not measured'
_exptl_crystal_description block
_exptl_crystal_F_000 2856
_exptl_crystal_size_max 0.1
_exptl_crystal_size_mid 0.08
_exptl_crystal_size_min 0.04
_refine_diff_density_max 1.377
_refine_diff_density_min -0.567
_refine_diff_density_rms 0.135
_refine_ls_abs_structure_details 'Flack H D (1983), Acta Cryst. A39, 876-881'
_refine_ls_abs_structure_Flack 1.5(17)
_refine_ls_extinction_method none
_refine_ls_goodness_of_fit_ref 1.426
_refine_ls_hydrogen_treatment constr
_refine_ls_matrix_type full
_refine_ls_number_parameters 549
_refine_ls_number_reflns 9852
_refine_ls_number_restraints 19
_refine_ls_restrained_S_all 1.430
_refine_ls_R_factor_all 0.1342
_refine_ls_R_factor_gt 0.1156
_refine_ls_shift/su_max 0.001
_refine_ls_shift/su_mean 0.000
_refine_ls_structure_factor_coef Fsqd
_refine_ls_weighting_details 'calc w=1/[\s^2^(Fo^2^)+(0.2000P)^2^+0.0000P] where P=(Fo^2^+2Fc^2^)/3'
_refine_ls_weighting_scheme calc
_refine_ls_wR_factor_gt 0.3141
_refine_ls_wR_factor_ref 0.3388
_reflns_number_gt 8007
_reflns_number_total 9852
_reflns_threshold_expression >2sigma(I)
_cod_data_source_file nchem.2156-s16.cif
_cod_data_source_block reduced_3_2_number_four
_cod_original_cell_volume 7201.6(7)
_cod_database_code 1551333
_olex2_refinement_description
;
1. Fixed Uiso
 At 1.2 times of:
  All C(H) groups, All C(H,H) groups, All N(H,H) groups
2. Restrained distances
 C31-C30A = C30A-C29A = C29A-C28 = C33A-C28 = C33A-C32A = C32A-C31 = C32B-C31 =
  C33B-C32B = C33B-C28 = C29B-C28 = C30B-C29B = C31-C30B
 1.39 with sigma of 0.005
3. Restrained planarity
 C31, C30A, C29A, C28, C33A, C32A
 with sigma of 0.001
 C31, C30B, C29B, C28, C33B, C32B
 with sigma of 0.001
4. Others
 Sof(C29B)=Sof(H29B)=Sof(C30B)=Sof(H30B)=Sof(C32B)=Sof(H32B)=Sof(C33B)=
 Sof(H33B)=1-FVAR(1)
 Sof(C29A)=Sof(H29A)=Sof(C30A)=Sof(H30A)=Sof(C32A)=Sof(H32A)=Sof(C33A)=
 Sof(H33A)=FVAR(1)
 Fixed Sof: H1A(0.5) H1B(0.5) H2A(0.5) H2B(0.5) H5A(0.5) H5B(0.5) H6A(0.5)
 H6B(0.5) H9A(0.5) H9B(0.5) H10A(0.5) H10B(0.5)
5.a Secondary CH2 refined with riding coordinates:
 N1(H1A,H1B), N2(H2A,H2B), N5(H5A,H5B), N6(H6A,H6B), N9(H9A,H9B), N10(H10A,
 H10B), C1(H1C,H1D), C2(H2C,H2D), C3(H3A,H3B), C10(H10C,H10D), C11(H11A,H11B),
 C12(H12A,H12B), C13(H13A,H13B), C14(H14A,H14B), C15(H15A,H15B), C22(H22A,H22B),
  C23(H23A,H23B), C24(H24A,H24B), C25(H25A,H25B), C26(H26A,H26B), C27(H27A,
 H27B), C34(H34A,H34B), C35(H35A,H35B), C36(H36A,H36B)
5.b Aromatic/amide H refined with riding coordinates:
 C5(H5), C6(H6), C8(H8), C9(H9), C17(H17), C18(H18), C20(H20), C21(H21),
 C29A(H29A), C30A(H30A), C32A(H32A), C33A(H33A), C29B(H29B), C30B(H30B),
 C32B(H32B), C33B(H33B)
;

loop_
_space_group_symop_id
_space_group_symop_operation_xyz
1 'x, y, z'
2 '-y, x-y, z'
3 '-x+y, -x, z'
4 '-y, -x, z+1/2'
5 '-x+y, y, z+1/2'
6 'x, x-y, z+1/2'

loop_
_atom_site_label
_atom_site_type_symbol
_atom_site_fract_x
_atom_site_fract_y
_atom_site_fract_z
_atom_site_U_iso_or_equiv
_atom_site_adp_type
_atom_site_occupancy
_atom_site_calc_flag
_atom_site_disorder_assembly
_atom_site_disorder_group
_atom_site_site_symmetry_order
_atom_site_refinement_flags_posn
_atom_site_refinement_flags_adp
_atom_site_refinement_flags_occupancy
O1 O -0.0746(3) 0.3405(3) 0.71844(17) 0.0393(9) Uani 1 d . . 1 . . .
O2 O -0.0398(3) 0.5299(2) 0.71513(16) 0.0291(8) Uani 1 d . . 1 . . .
O3 O -0.1705(3) 0.5896(4) 0.7410(2) 0.0537(12) Uani 1 d . . 1 . . .
O4 O 0.0541(5) 0.7906(5) 0.6964(2) 0.0690(16) Uani 1 d . . 1 . . .
O5 O 0.0494(5) 0.6415(4) 0.6490(2) 0.0669(16) Uani 1 d A 1 1 . . .
O6 O -0.0788(4) 0.6022(4) 0.5964(2) 0.0709(16) Uani 1 d . . 1 . . .
O7 O -0.1981(3) 0.6986(3) 0.31669(18) 0.0385(9) Uani 1 d B 1 1 . . .
O8 O -0.0137(3) 0.7300(3) 0.33579(17) 0.0412(9) Uani 1 d . . 1 . . .
O9 O 0.1620(3) 0.9060(3) 0.33482(17) 0.0386(9) Uani 1 d . . 1 . . .
O10 O 0.0713(3) 0.6694(3) 0.27611(16) 0.0284(7) Uani 1 d . . 1 . . .
O11 O 0.0732(2) 0.4951(2) 0.28367(16) 0.0265(7) Uani 1 d . . 1 . . .
O12 O 0.1417(3) 0.3676(3) 0.26400(17) 0.0301(8) Uani 1 d . . 1 . . .
O13 O -0.0368(3) 0.3845(3) 0.34794(16) 0.0356(9) Uani 1 d . . 1 . . .
O14 O 0.2813(3) 0.9082(3) 0.39840(18) 0.0452(10) Uani 1 d . . 1 . . .
O15 O 0.2307(5) 0.9533(5) 0.4694(2) 0.0751(16) Uani 1 d . . 1 . . .
N1 N 0.2531(4) 0.7529(3) 0.63386(18) 0.0337(10) Uani 1 d . . 1 . . .
H1A H 0.2815 0.7176 0.6254 0.040 Uiso 0.50 calc . . 1 R . .
H1B H 0.1869 0.7112 0.6354 0.040 Uiso 0.50 calc . . 1 R . .
N2 N 0.2236(3) 0.7091(3) 0.41096(18) 0.0306(9) Uani 1 d . . 1 . . .
H2A H 0.2678 0.6903 0.4181 0.037 Uiso 0.50 calc . . 1 R . .
H2B H 0.2561 0.7761 0.4098 0.037 Uiso 0.50 calc . . 1 R . .
N3 N 0.3333 0.6667 0.6884(3) 0.0343(17) Uani 1 d . . 3 S T P
N4 N 0.3333 0.6667 0.3533(2) 0.0196(13) Uani 1 d . . 3 S T P
N5 N -0.1735(3) 0.4091(4) 0.58954(17) 0.0320(10) Uani 1 d . . 1 . . .
H5A H -0.2379 0.3775 0.5819 0.038 Uiso 0.50 calc . . 1 R . .
H5B H -0.1522 0.4748 0.5905 0.038 Uiso 0.50 calc . . 1 R . .
N6 N -0.1672(3) 0.4455(3) 0.36625(17) 0.0262(9) Uani 1 d . . 1 . . .
H6A H -0.2272 0.3946 0.3736 0.031 Uiso 0.50 calc . . 1 R . .
H6B H -0.1241 0.4226 0.3654 0.031 Uiso 0.50 calc . . 1 R . .
N7 N -0.3333 0.3333 0.6459(2) 0.0219(13) Uani 1 d . . 3 S T P
N8 N -0.3333 0.3333 0.3116(2) 0.0279(15) Uani 1 d . . 3 S T P
N9 N -0.0970(4) 0.8389(3) 0.69195(18) 0.0354(10) Uani 1 d . . 1 . . .
H9A H -0.0660 0.9030 0.6839 0.043 Uiso 0.50 calc . . 1 R . .
H9B H -0.0521 0.8183 0.6913 0.043 Uiso 0.50 calc . . 1 R . .
N10 N -0.0726(4) 0.8413(4) 0.46892(19) 0.0406(11) Uani 1 d . . 1 . . .
H10A H -0.1385 0.8191 0.4698 0.049 Uiso 0.50 calc . . 1 R . .
H10B H -0.0403 0.9063 0.4757 0.049 Uiso 0.50 calc . . 1 R . .
N11 N 0.0000 1.0000 0.7485(2) 0.0167(12) Uani 1 d . . 3 S T P
N12 N 0.0000 1.0000 0.4124(3) 0.0325(16) Uani 1 d . . 3 S T P
C1 C 0.2764(5) 0.7114(5) 0.7026(2) 0.0409(14) Uani 1 d . . 1 . . .
H1C H 0.2970 0.7369 0.7304 0.049 Uiso 1 calc . . 1 R . .
H1D H 0.2064 0.6614 0.7035 0.049 Uiso 1 calc . . 1 R . .
C2 C 0.2913(5) 0.7948(4) 0.6744(2) 0.0369(12) Uani 1 d . . 1 . . .
H2C H 0.2561 0.8270 0.6851 0.044 Uiso 1 calc . . 1 R . .
H2D H 0.3614 0.8439 0.6726 0.044 Uiso 1 calc . . 1 R . .
C3 C 0.2737(5) 0.8308(4) 0.6040(2) 0.0362(12) Uani 1 d . . 1 . . .
H3A H 0.3443 0.8787 0.6040 0.043 Uiso 1 calc . . 1 R . .
H3B H 0.2386 0.8653 0.6120 0.043 Uiso 1 calc . . 1 R . .
C4 C 0.2425(4) 0.7897(4) 0.56205(19) 0.0311(11) Uani 1 d . . 1 . . .
C5 C 0.3109(4) 0.8077(5) 0.5328(2) 0.0418(14) Uani 1 d . . 1 . . .
H5 H 0.3782 0.8461 0.5392 0.050 Uiso 1 calc . . 1 R . .
C6 C 0.2819(4) 0.7694(5) 0.49279(19) 0.0411(14) Uani 1 d . . 1 . . .
H6 H 0.3298 0.7810 0.4729 0.049 Uiso 1 calc . . 1 R . .
C7 C 0.1832(4) 0.7149(4) 0.48320(19) 0.0274(10) Uani 1 d . . 1 . . .
C8 C 0.1151(4) 0.6960(4) 0.5134(2) 0.0291(10) Uani 1 d . . 1 . . .
H8 H 0.0477 0.6571 0.5075 0.035 Uiso 1 calc . . 1 R . .
C9 C 0.1441(4) 0.7332(4) 0.55209(19) 0.0314(11) Uani 1 d . . 1 . . .
H9 H 0.0962 0.7199 0.5721 0.038 Uiso 1 calc . . 1 R . .
C10 C 0.1474(4) 0.6759(4) 0.44169(19) 0.0293(10) Uani 1 d . . 1 . . .
H10C H 0.1132 0.6039 0.4428 0.035 Uiso 1 calc . . 1 R . .
H10D H 0.0994 0.6951 0.4333 0.035 Uiso 1 calc . . 1 R . .
C11 C 0.1837(3) 0.6695(4) 0.3710(2) 0.0285(10) Uani 1 d . . 1 . . .
H11A H 0.1396 0.6934 0.3622 0.034 Uiso 1 calc . . 1 R . .
H11B H 0.1457 0.5975 0.3723 0.034 Uiso 1 calc . . 1 R . .
C12 C 0.2671(3) 0.7018(3) 0.34122(18) 0.0236(9) Uani 1 d . . 1 . . .
H12A H 0.2405 0.6763 0.3140 0.028 Uiso 1 calc . . 1 R . .
H12B H 0.3038 0.7738 0.3397 0.028 Uiso 1 calc . . 1 R . .
C13 C -0.2312(3) 0.3904(4) 0.65875(18) 0.0252(10) Uani 1 d . . 1 . . .
H13A H -0.2242 0.3699 0.6862 0.030 Uiso 1 calc . . 1 R . .
H13B H -0.2114 0.4603 0.6598 0.030 Uiso 1 calc . . 1 R . .
C14 C -0.1658(4) 0.3761(4) 0.6299(2) 0.0285(10) Uani 1 d . . 1 . . .
H14A H -0.0975 0.4135 0.6394 0.034 Uiso 1 calc . . 1 R . .
H14B H -0.1850 0.3064 0.6290 0.034 Uiso 1 calc . . 1 R . .
C15 C -0.1171(4) 0.3915(5) 0.55927(19) 0.0368(13) Uani 1 d . . 1 . . .
H15A H -0.1402 0.3208 0.5583 0.044 Uiso 1 calc . . 1 R . .
H15B H -0.0479 0.4253 0.5676 0.044 Uiso 1 calc . . 1 R . .
C16 C -0.1247(4) 0.4256(4) 0.51757(19) 0.0300(11) Uani 1 d . . 1 . . .
C17 C -0.0694(4) 0.4156(4) 0.48570(19) 0.0327(11) Uani 1 d . . 1 . . .
H17 H -0.0301 0.3872 0.4909 0.039 Uiso 1 calc . . 1 R . .
C18 C -0.0735(4) 0.4474(4) 0.44741(19) 0.0301(11) Uani 1 d . . 1 . . .
H18 H -0.0348 0.4428 0.4266 0.036 Uiso 1 calc . . 1 R . .
C19 C -0.1331(4) 0.4859(4) 0.43853(19) 0.0297(11) Uani 1 d . . 1 . . .
C20 C -0.1895(4) 0.4923(5) 0.4684(2) 0.0380(12) Uani 1 d . . 1 . . .
H20 H -0.2314 0.5174 0.4625 0.046 Uiso 1 calc . . 1 R . .
C21 C -0.1853(4) 0.4617(5) 0.5076(2) 0.0409(14) Uani 1 d . . 1 . . .
H21 H -0.2253 0.4658 0.5280 0.049 Uiso 1 calc . . 1 R . .
C22 C -0.1346(5) 0.5230(4) 0.3964(2) 0.0353(12) Uani 1 d . . 1 . . .
H22A H -0.1788 0.5503 0.3961 0.042 Uiso 1 calc . . 1 R . .
H22B H -0.0684 0.5760 0.3893 0.042 Uiso 1 calc . . 1 R . .
C23 C -0.1740(4) 0.4812(4) 0.32564(19) 0.0319(11) Uani 1 d . . 1 . . .
H23A H -0.1078 0.5238 0.3146 0.038 Uiso 1 calc . . 1 R . .
H23B H -0.2072 0.5199 0.3277 0.038 Uiso 1 calc . . 1 R . .
C24 C -0.2304(4) 0.3956(4) 0.2978(2) 0.0337(12) Uani 1 d . . 1 . . .
H24A H -0.2301 0.4196 0.2702 0.040 Uiso 1 calc . . 1 R . .
H24B H -0.1982 0.3559 0.2968 0.040 Uiso 1 calc . . 1 R . .
C25 C -0.0476(4) 0.8989(3) 0.7612(2) 0.0306(11) Uani 1 d . . 1 . . .
H25A H -0.0715 0.8939 0.7892 0.037 Uiso 1 calc . . 1 R . .
H25B H 0.0007 0.8767 0.7612 0.037 Uiso 1 calc . . 1 R . .
C26 C -0.1327(4) 0.8319(4) 0.73415(19) 0.0317(11) Uani 1 d . . 1 . . .
H26A H -0.1621 0.7639 0.7439 0.038 Uiso 1 calc . . 1 R . .
H26B H -0.1832 0.8512 0.7350 0.038 Uiso 1 calc . . 1 R . .
C27 C -0.1749(5) 0.7811(5) 0.6637(2) 0.0491(16) Uani 1 d C . 1 . . .
H27A H -0.2223 0.8045 0.6639 0.059 Uiso 1 calc . . 1 R . .
H27B H -0.2094 0.7124 0.6728 0.059 Uiso 1 calc . . 1 R . .
C28 C -0.1383(4) 0.7861(3) 0.62099(18) 0.0419(14) Uani 1 d . . 1 D . .
C29A C -0.0406(4) 0.8475(4) 0.6097(2) 0.027(2) Uani 0.527(12) d C 1 1 D . .
H29A H 0.0057 0.8878 0.6293 0.032 Uiso 0.527(12) calc C 1 1 R . .
C30A C -0.0110(6) 0.8496(5) 0.56959(18) 0.035(3) Uani 0.527(12) d C 1 1 D . .
H30A H 0.0550 0.8911 0.5620 0.042 Uiso 0.527(12) calc C 1 1 R . .
C32A C -0.1755(5) 0.7296(5) 0.5514(2) 0.030(2) Uani 0.527(12) d C 1 1 D . .
H32A H -0.2223 0.6890 0.5319 0.036 Uiso 0.527(12) calc C 1 1 R . .
C33A C -0.2017(6) 0.7295(5) 0.5911(2) 0.035(3) Uani 0.527(12) d C 1 1 D . .
H33A H -0.2679 0.6877 0.5984 0.042 Uiso 0.527(12) calc C 1 1 R . .
C29B C -0.1416(5) 0.8531(6) 0.59439(19) 0.051(4) Uiso 0.473(12) d C 2 1 D . .
H29B H -0.1629 0.8966 0.6028 0.061 Uiso 0.473(12) calc C 2 1 R . .
C30B C -0.1119(5) 0.8521(6) 0.5550(2) 0.047(3) Uiso 0.473(12) d C 2 1 D . .
H30B H -0.1135 0.8970 0.5364 0.056 Uiso 0.473(12) calc C 2 1 R . .
C32B C -0.0803(7) 0.7275(7) 0.5702(4) 0.068(5) Uiso 0.473(12) d C 2 1 D . .
H32B H -0.0591 0.6837 0.5619 0.082 Uiso 0.473(12) calc C 2 1 R . .
C33B C -0.1081(7) 0.7212(7) 0.6104(4) 0.076(5) Uiso 0.473(12) d C 2 1 D . .
H33B H -0.1065 0.6763 0.6289 0.092 Uiso 0.473(12) calc C 2 1 R . .
C31 C -0.0799(4) 0.7899(3) 0.54077(16) 0.0437(15) Uani 1 d . . 1 D . .
C34 C -0.0484(7) 0.7868(5) 0.4982(2) 0.0551(18) Uani 1 d C . 1 . . .
H34A H 0.0230 0.8136 0.4979 0.066 Uiso 1 calc . . 1 R . .
H34B H -0.0795 0.7180 0.4894 0.066 Uiso 1 calc . . 1 R . .
C35 C -0.0453(5) 0.8295(4) 0.4281(2) 0.0453(15) Uani 1 d . . 1 . . .
H35A H -0.0864 0.7612 0.4191 0.054 Uiso 1 calc . . 1 R . .
H35B H 0.0237 0.8456 0.4276 0.054 Uiso 1 calc . . 1 R . .
C36 C -0.0597(5) 0.8983(4) 0.4001(2) 0.0379(13) Uani 1 d . . 1 . . .
H36A H -0.0425 0.8907 0.3721 0.045 Uiso 1 calc . . 1 R . .
H36B H -0.1292 0.8803 0.4004 0.045 Uiso 1 calc . . 1 R . .

loop_
_atom_site_aniso_label
_atom_site_aniso_U_11
_atom_site_aniso_U_22
_atom_site_aniso_U_33
_atom_site_aniso_U_23
_atom_site_aniso_U_13
_atom_site_aniso_U_12
O1 0.049(2) 0.0295(19) 0.0333(19) -0.0043(15) -0.0032(17) 0.0148(18)
O2 0.0298(18) 0.0250(17) 0.0320(18) -0.0031(14) -0.0031(14) 0.0133(15)
O3 0.042(2) 0.049(3) 0.078(3) -0.017(2) -0.015(2) 0.029(2)
O4 0.095(4) 0.076(4) 0.069(3) -0.001(3) 0.003(3) 0.068(4)
O5 0.083(4) 0.051(3) 0.067(3) 0.025(2) 0.039(3) 0.034(3)
O6 0.055(3) 0.069(4) 0.087(4) 0.008(3) -0.007(3) 0.029(3)
O7 0.035(2) 0.030(2) 0.051(2) 0.0009(17) 0.0026(18) 0.0170(17)
O8 0.037(2) 0.044(2) 0.039(2) 0.0008(18) 0.0017(17) 0.0168(18)
O9 0.036(2) 0.036(2) 0.041(2) -0.0066(17) 0.0003(17) 0.0164(17)
O10 0.0307(18) 0.0282(17) 0.0277(16) -0.0058(13) -0.0021(14) 0.0157(15)
O11 0.0263(17) 0.0279(17) 0.0272(16) 0.0011(13) -0.0011(13) 0.0149(15)
O12 0.0272(17) 0.0258(17) 0.0396(19) 0.0054(14) 0.0050(15) 0.0149(15)
O13 0.057(2) 0.0276(18) 0.0247(17) 0.0023(14) 0.0049(16) 0.0230(18)
O14 0.042(2) 0.030(2) 0.055(3) 0.0010(18) 0.0150(19) 0.0108(18)
O15 0.073(4) 0.077(4) 0.093(4) -0.022(3) 0.002(3) 0.051(3)
N1 0.039(2) 0.030(2) 0.025(2) 0.0038(18) 0.0050(18) 0.012(2)
N2 0.0164(18) 0.035(2) 0.035(2) -0.0028(18) 0.0049(17) 0.0094(17)
N3 0.038(3) 0.038(3) 0.027(4) 0.000 0.000 0.0190(13)
N4 0.0185(19) 0.0185(19) 0.022(3) 0.000 0.000 0.0093(9)
N5 0.030(2) 0.052(3) 0.0165(19) 0.0015(18) 0.0003(16) 0.022(2)
N6 0.031(2) 0.025(2) 0.0185(18) -0.0037(15) -0.0011(15) 0.0118(17)
N7 0.026(2) 0.026(2) 0.013(3) 0.000 0.000 0.0130(10)
N8 0.036(2) 0.036(2) 0.011(3) 0.000 0.000 0.0182(12)
N9 0.037(2) 0.033(2) 0.032(2) 0.0026(19) 0.0091(19) 0.015(2)
N10 0.049(3) 0.042(3) 0.033(2) 0.002(2) 0.005(2) 0.024(2)
N11 0.0136(17) 0.0136(17) 0.023(3) 0.000 0.000 0.0068(9)
N12 0.037(3) 0.037(3) 0.024(4) 0.000 0.000 0.0183(13)
C1 0.049(3) 0.040(3) 0.028(3) 0.002(2) 0.004(2) 0.018(3)
C2 0.044(3) 0.045(3) 0.023(2) 0.001(2) 0.005(2) 0.024(3)
C3 0.045(3) 0.031(3) 0.025(3) 0.003(2) 0.003(2) 0.013(2)
C4 0.039(3) 0.031(3) 0.025(2) 0.008(2) 0.007(2) 0.019(2)
C5 0.029(3) 0.054(4) 0.025(3) 0.001(2) 0.004(2) 0.008(3)
C6 0.031(3) 0.057(4) 0.023(2) -0.001(2) 0.004(2) 0.013(3)
C7 0.022(2) 0.024(2) 0.033(3) 0.0033(19) 0.0009(19) 0.0097(19)
C8 0.027(2) 0.037(3) 0.032(2) 0.008(2) 0.0065(19) 0.023(2)
C9 0.035(3) 0.037(3) 0.026(2) 0.006(2) 0.005(2) 0.021(2)
C10 0.018(2) 0.034(3) 0.032(3) -0.001(2) 0.0041(19) 0.010(2)
C11 0.014(2) 0.028(2) 0.038(3) 0.000(2) 0.0027(19) 0.0059(19)
C12 0.020(2) 0.021(2) 0.029(2) -0.0010(17) 0.0024(17) 0.0097(18)
C13 0.028(2) 0.031(2) 0.0142(19) -0.0031(17) -0.0024(17) 0.013(2)
C14 0.025(2) 0.037(3) 0.020(2) -0.0002(19) 0.0030(17) 0.012(2)
C15 0.035(3) 0.057(4) 0.021(2) -0.008(2) 0.003(2) 0.025(3)
C16 0.032(3) 0.037(3) 0.018(2) -0.001(2) 0.0008(19) 0.015(2)
C17 0.027(2) 0.037(3) 0.025(2) -0.003(2) 0.0022(19) 0.008(2)
C18 0.024(2) 0.031(3) 0.026(2) -0.0054(19) 0.0079(19) 0.006(2)
C19 0.033(3) 0.030(2) 0.018(2) -0.0056(18) -0.0004(18) 0.008(2)
C20 0.039(3) 0.050(3) 0.028(3) -0.004(2) -0.001(2) 0.024(3)
C21 0.040(3) 0.069(4) 0.019(2) -0.003(2) 0.005(2) 0.030(3)
C22 0.054(3) 0.029(3) 0.022(2) 0.004(2) 0.011(2) 0.020(2)
C23 0.040(3) 0.032(3) 0.023(2) 0.007(2) 0.010(2) 0.018(2)
C24 0.041(3) 0.040(3) 0.019(2) -0.001(2) 0.006(2) 0.019(2)
C25 0.035(3) 0.017(2) 0.034(3) 0.0045(19) 0.005(2) 0.010(2)
C26 0.034(3) 0.024(2) 0.028(2) 0.0012(19) 0.002(2) 0.008(2)
C27 0.063(4) 0.034(3) 0.028(3) 0.002(2) 0.004(3) 0.008(3)
C28 0.064(4) 0.023(2) 0.030(3) -0.001(2) 0.000(3) 0.016(3)
C29A 0.026(5) 0.016(4) 0.031(5) -0.001(3) -0.006(4) 0.005(4)
C30A 0.040(6) 0.033(5) 0.037(5) -0.004(4) 0.001(4) 0.021(5)
C32A 0.033(5) 0.031(5) 0.025(4) 0.005(4) -0.005(4) 0.015(4)
C33A 0.024(5) 0.040(6) 0.044(6) -0.003(4) 0.002(4) 0.019(4)
C31 0.076(4) 0.038(3) 0.025(3) 0.007(2) 0.004(3) 0.034(3)
C34 0.094(6) 0.051(4) 0.031(3) -0.001(3) -0.008(3) 0.044(4)
C35 0.065(4) 0.037(3) 0.033(3) 0.005(2) 0.005(3) 0.025(3)
C36 0.048(3) 0.031(3) 0.028(3) -0.004(2) -0.006(2) 0.015(2)

loop_
_atom_type_symbol
_atom_type_description
_atom_type_scat_dispersion_real
_atom_type_scat_dispersion_imag
_atom_type_scat_source
C C 0.0033 0.0016 'International Tables Vol C Tables 4.2.6.8 and 6.1.1.4'
H H 0.0000 0.0000 'International Tables Vol C Tables 4.2.6.8 and 6.1.1.4'
N N 0.0061 0.0033 'International Tables Vol C Tables 4.2.6.8 and 6.1.1.4'
O O 0.0106 0.0060 'International Tables Vol C Tables 4.2.6.8 and 6.1.1.4'

loop_
_geom_angle_atom_site_label_1
_geom_angle_atom_site_label_2
_geom_angle_atom_site_label_3
_geom_angle
_geom_angle_site_symmetry_1
_geom_angle_site_symmetry_3
H1A N1 H1B 108.0 . .
C2 N1 H1A 109.4 . .
C2 N1 H1B 109.4 . .
C3 N1 H1A 109.4 . .
C3 N1 H1B 109.4 . .
C3 N1 C2 111.0(4) . .
H2A N2 H2B 107.9 . .
C10 N2 H2A 109.3 . .
C10 N2 H2B 109.3 . .
C10 N2 C11 111.8(4) . .
C11 N2 H2A 109.3 . .
C11 N2 H2B 109.3 . .
C1 N3 C1 110.4(3) 3_565 2_665
C1 N3 C1 110.4(3) . 2_665
C1 N3 C1 110.4(3) . 3_565
C12 N4 C12 112.9(3) 3_565 2_665
C12 N4 C12 112.9(3) . 2_665
C12 N4 C12 112.9(3) . 3_565
H5A N5 H5B 107.8 . .
C14 N5 H5A 109.0 . .
C14 N5 H5B 109.0 . .
C15 N5 H5A 109.0 . .
C15 N5 H5B 109.0 . .
C15 N5 C14 112.9(4) . .
H6A N6 H6B 108.0 . .
C22 N6 H6A 109.4 . .
C22 N6 H6B 109.4 . .
C22 N6 C23 111.0(4) . .
C23 N6 H6A 109.4 . .
C23 N6 H6B 109.4 . .
C13 N7 C13 111.9(3) . 2_565
C13 N7 C13 111.9(3) 3_455 2_565
C13 N7 C13 111.9(3) 3_455 .
C24 N8 C24 111.1(3) 3_455 2_565
C24 N8 C24 111.1(3) . 2_565
C24 N8 C24 111.1(3) . 3_455
H9A N9 H9B 107.8 . .
C26 N9 H9A 109.1 . .
C26 N9 H9B 109.1 . .
C27 N9 H9A 109.1 . .
C27 N9 H9B 109.1 . .
C27 N9 C26 112.6(5) . .
H10A N10 H10B 108.1 . .
C34 N10 H10A 109.5 . .
C34 N10 H10B 109.5 . .
C35 N10 H10A 109.5 . .
C35 N10 H10B 109.5 . .
C35 N10 C34 110.6(5) . .
C25 N11 C25 112.0(3) 3_465 .
C25 N11 C25 112.0(3) 2_675 .
C25 N11 C25 112.0(3) 2_675 3_465
C36 N12 C36 112.5(3) 2_675 3_465
C36 N12 C36 112.5(3) . 3_465
C36 N12 C36 112.5(3) . 2_675
N3 C1 H1C 109.5 . .
N3 C1 H1D 109.5 . .
N3 C1 C2 110.6(5) . .
H1C C1 H1D 108.1 . .
C2 C1 H1C 109.5 . .
C2 C1 H1D 109.5 . .
N1 C2 C1 108.2(5) . .
N1 C2 H2C 110.1 . .
N1 C2 H2D 110.1 . .
C1 C2 H2C 110.1 . .
C1 C2 H2D 110.1 . .
H2C C2 H2D 108.4 . .
N1 C3 H3A 109.4 . .
N1 C3 H3B 109.4 . .
N1 C3 C4 111.4(4) . .
H3A C3 H3B 108.0 . .
C4 C3 H3A 109.4 . .
C4 C3 H3B 109.4 . .
C5 C4 C3 120.3(5) . .
C5 C4 C9 118.7(5) . .
C9 C4 C3 120.9(5) . .
C4 C5 H5 119.6 . .
C4 C5 C6 120.7(5) . .
C6 C5 H5 119.6 . .
C5 C6 H6 120.2 . .
C7 C6 C5 119.7(5) . .
C7 C6 H6 120.2 . .
C6 C7 C10 122.7(5) . .
C8 C7 C6 118.7(5) . .
C8 C7 C10 118.6(4) . .
C7 C8 H8 119.5 . .
C7 C8 C9 121.0(5) . .
C9 C8 H8 119.5 . .
C4 C9 H9 119.4 . .
C8 C9 C4 121.1(5) . .
C8 C9 H9 119.4 . .
N2 C10 C7 114.6(4) . .
N2 C10 H10C 108.6 . .
N2 C10 H10D 108.6 . .
C7 C10 H10C 108.6 . .
C7 C10 H10D 108.6 . .
H10C C10 H10D 107.6 . .
N2 C11 H11A 109.9 . .
N2 C11 H11B 109.9 . .
N2 C11 C12 108.9(4) . .
H11A C11 H11B 108.3 . .
C12 C11 H11A 109.9 . .
C12 C11 H11B 109.9 . .
N4 C12 C11 111.3(4) . .
N4 C12 H12A 109.4 . .
N4 C12 H12B 109.4 . .
C11 C12 H12A 109.4 . .
C11 C12 H12B 109.4 . .
H12A C12 H12B 108.0 . .
N7 C13 H13A 109.5 . .
N7 C13 H13B 109.5 . .
N7 C13 C14 110.6(4) . .
H13A C13 H13B 108.1 . .
C14 C13 H13A 109.5 . .
C14 C13 H13B 109.5 . .
N5 C14 C13 109.8(4) . .
N5 C14 H14A 109.7 . .
N5 C14 H14B 109.7 . .
C13 C14 H14A 109.7 . .
C13 C14 H14B 109.7 . .
H14A C14 H14B 108.2 . .
N5 C15 H15A 108.9 . .
N5 C15 H15B 108.9 . .
N5 C15 C16 113.1(5) . .
H15A C15 H15B 107.8 . .
C16 C15 H15A 108.9 . .
C16 C15 H15B 108.9 . .
C17 C16 C15 118.2(5) . .
C21 C16 C15 124.2(5) . .
C21 C16 C17 117.5(5) . .
C16 C17 H17 120.2 . .
C18 C17 C16 119.7(5) . .
C18 C17 H17 120.2 . .
C17 C18 H18 119.2 . .
C17 C18 C19 121.5(5) . .
C19 C18 H18 119.2 . .
C18 C19 C22 120.7(5) . .
C20 C19 C18 119.4(5) . .
C20 C19 C22 119.8(5) . .
C19 C20 H20 120.1 . .
C19 C20 C21 119.9(5) . .
C21 C20 H20 120.1 . .
C16 C21 C20 121.9(5) . .
C16 C21 H21 119.0 . .
C20 C21 H21 119.0 . .
N6 C22 C19 111.6(4) . .
N6 C22 H22A 109.3 . .
N6 C22 H22B 109.3 . .
C19 C22 H22A 109.3 . .
C19 C22 H22B 109.3 . .
H22A C22 H22B 108.0 . .
N6 C23 H23A 109.8 . .
N6 C23 H23B 109.8 . .
N6 C23 C24 109.4(4) . .
H23A C23 H23B 108.2 . .
C24 C23 H23A 109.8 . .
C24 C23 H23B 109.8 . .
N8 C24 C23 111.6(4) . .
N8 C24 H24A 109.3 . .
N8 C24 H24B 109.3 . .
C23 C24 H24A 109.3 . .
C23 C24 H24B 109.3 . .
H24A C24 H24B 108.0 . .
N11 C25 H25A 109.0 . .
N11 C25 H25B 109.0 . .
N11 C25 C26 113.0(4) . .
H25A C25 H25B 107.8 . .
C26 C25 H25A 109.0 . .
C26 C25 H25B 109.0 . .
N9 C26 C25 109.2(4) . .
N9 C26 H26A 109.8 . .
N9 C26 H26B 109.8 . .
C25 C26 H26A 109.8 . .
C25 C26 H26B 109.8 . .
H26A C26 H26B 108.3 . .
N9 C27 H27A 109.1 . .
N9 C27 H27B 109.1 . .
N9 C27 C28 112.6(5) . .
H27A C27 H27B 107.8 . .
C28 C27 H27A 109.1 . .
C28 C27 H27B 109.1 . .
C29A C28 C27 123.0(5) . .
C33A C28 C27 120.1(5) . .
C33A C28 C29A 116.9(6) . .
C33A C28 C29B 75.5(5) . .
C33A C28 C33B 75.2(5) . .
C29B C28 C27 117.9(6) . .
C29B C28 C29A 75.7(4) . .
C33B C28 C27 117.8(7) . .
C33B C28 C29A 77.0(5) . .
C33B C28 C29B 124.3(9) . .
C28 C29A H29A 119.7 . .
C30A C29A C28 120.5(7) . .
C30A C29A H29A 119.7 . .
C29A C30A H30A 120.3 . .
C29A C30A C31 119.3(7) . .
C31 C30A H30A 120.3 . .
C33A C32A H32A 120.9 . .
C31 C32A H32A 120.9 . .
C31 C32A C33A 118.2(7) . .
C28 C33A C32A 124.3(7) . .
C28 C33A H33A 117.9 . .
C32A C33A H33A 117.9 . .
C28 C29B H29B 121.9 . .
C30B C29B C28 116.2(10) . .
C30B C29B H29B 121.9 . .
C29B C30B H30B 117.7 . .
C29B C30B C31 124.6(10) . .
C31 C30B H30B 117.7 . .
C33B C32B H32B 116.1 . .
C31 C32B H32B 116.1 . .
C31 C32B C33B 127.7(14) . .
C28 C33B C32B 114.0(13) . .
C28 C33B H33B 123.0 . .
C32B C33B H33B 123.0 . .
C30A C31 C34 120.0(6) . .
C32A C31 C30A 120.7(6) . .
C32A C31 C30B 75.0(4) . .
C32A C31 C32B 73.3(5) . .
C32A C31 C34 119.1(6) . .
C30B C31 C30A 74.3(5) . .
C30B C31 C34 125.6(6) . .
C32B C31 C30A 74.2(5) . .
C32B C31 C30B 113.1(9) . .
C32B C31 C34 121.3(8) . .
N10 C34 C31 114.2(6) . .
N10 C34 H34A 108.7 . .
N10 C34 H34B 108.7 . .
C31 C34 H34A 108.7 . .
C31 C34 H34B 108.7 . .
H34A C34 H34B 107.6 . .
N10 C35 H35A 110.1 . .
N10 C35 H35B 110.1 . .
N10 C35 C36 107.9(5) . .
H35A C35 H35B 108.4 . .
C36 C35 H35A 110.1 . .
C36 C35 H35B 110.1 . .
N12 C36 C35 111.8(5) . .
N12 C36 H36A 109.3 . .
N12 C36 H36B 109.3 . .
C35 C36 H36A 109.3 . .
C35 C36 H36B 109.3 . .
H36A C36 H36B 107.9 . .

loop_
_geom_bond_atom_site_label_1
_geom_bond_atom_site_label_2
_geom_bond_distance
_geom_bond_site_symmetry_2
N1 H1A 0.9200 .
N1 H1B 0.9200 .
N1 C2 1.485(7) .
N1 C3 1.484(7) .
N2 H2A 0.9200 .
N2 H2B 0.9200 .
N2 C10 1.461(6) .
N2 C11 1.464(7) .
N3 C1 1.477(7) 2_665
N3 C1 1.477(7) 3_565
N3 C1 1.477(7) .
N4 C12 1.469(5) 2_665
N4 C12 1.469(5) 3_565
N4 C12 1.469(5) .
N5 H5A 0.9200 .
N5 H5B 0.9200 .
N5 C14 1.461(6) .
N5 C15 1.459(6) .
N6 H6A 0.9200 .
N6 H6B 0.9200 .
N6 C22 1.462(6) .
N6 C23 1.483(6) .
N7 C13 1.469(5) 2_565
N7 C13 1.469(5) .
N7 C13 1.469(5) 3_455
N8 C24 1.495(6) 2_565
N8 C24 1.495(6) 3_455
N8 C24 1.495(6) .
N9 H9A 0.9200 .
N9 H9B 0.9200 .
N9 C26 1.490(6) .
N9 C27 1.451(8) .
N10 H10A 0.9200 .
N10 H10B 0.9200 .
N10 C34 1.470(8) .
N10 C35 1.458(8) .
N11 C25 1.451(5) .
N11 C25 1.451(5) 3_465
N11 C25 1.451(5) 2_675
N12 C36 1.461(6) 3_465
N12 C36 1.461(6) 2_675
N12 C36 1.461(6) .
C1 H1C 0.9900 .
C1 H1D 0.9900 .
C1 C2 1.537(8) .
C2 H2C 0.9900 .
C2 H2D 0.9900 .
C3 H3A 0.9900 .
C3 H3B 0.9900 .
C3 C4 1.508(7) .
C4 C5 1.372(8) .
C4 C9 1.395(8) .
C5 H5 0.9500 .
C5 C6 1.433(7) .
C6 H6 0.9500 .
C6 C7 1.395(8) .
C7 C8 1.389(7) .
C7 C10 1.497(7) .
C8 H8 0.9500 .
C8 C9 1.388(7) .
C9 H9 0.9500 .
C10 H10C 0.9900 .
C10 H10D 0.9900 .
C11 H11A 0.9900 .
C11 H11B 0.9900 .
C11 C12 1.519(6) .
C12 H12A 0.9900 .
C12 H12B 0.9900 .
C13 H13A 0.9900 .
C13 H13B 0.9900 .
C13 C14 1.507(7) .
C14 H14A 0.9900 .
C14 H14B 0.9900 .
C15 H15A 0.9900 .
C15 H15B 0.9900 .
C15 C16 1.509(7) .
C16 C17 1.429(7) .
C16 C21 1.381(9) .
C17 H17 0.9500 .
C17 C18 1.377(7) .
C18 H18 0.9500 .
C18 C19 1.389(8) .
C19 C20 1.371(8) .
C19 C22 1.518(7) .
C20 H20 0.9500 .
C20 C21 1.398(8) .
C21 H21 0.9500 .
C22 H22A 0.9900 .
C22 H22B 0.9900 .
C23 H23A 0.9900 .
C23 H23B 0.9900 .
C23 C24 1.509(8) .
C24 H24A 0.9900 .
C24 H24B 0.9900 .
C25 H25A 0.9900 .
C25 H25B 0.9900 .
C25 C26 1.521(7) .
C26 H26A 0.9900 .
C26 H26B 0.9900 .
C27 H27A 0.9900 .
C27 H27B 0.9900 .
C27 C28 1.516(8) .
C28 C29A 1.408(5) .
C28 C33A 1.374(5) .
C28 C29B 1.400(5) .
C28 C33B 1.379(5) .
C29A H29A 0.9500 .
C29A C30A 1.401(5) .
C30A H30A 0.9500 .
C30A C31 1.401(5) .
C32A H32A 0.9500 .
C32A C33A 1.378(5) .
C32A C31 1.374(5) .
C33A H33A 0.9500 .
C29B H29B 0.9500 .
C29B C30B 1.388(5) .
C30B H30B 0.9500 .
C30B C31 1.399(5) .
C32B H32B 0.9500 .
C32B C33B 1.387(5) .
C32B C31 1.386(5) .
C33B H33B 0.9500 .
C31 C34 1.503(8) .
C34 H34A 0.9900 .
C34 H34B 0.9900 .
C35 H35A 0.9900 .
C35 H35B 0.9900 .
C35 C36 1.534(8) .
C36 H36A 0.9900 .
C36 H36B 0.9900 .

loop_
_geom_torsion_atom_site_label_1
_geom_torsion_atom_site_label_2
_geom_torsion_atom_site_label_3
_geom_torsion_atom_site_label_4
_geom_torsion
_geom_torsion_site_symmetry_1
_geom_torsion_site_symmetry_2
_geom_torsion_site_symmetry_3
_geom_torsion_site_symmetry_4
N1 C3 C4 C5 -110.4(6) . . . .
N1 C3 C4 C9 69.9(7) . . . .
N2 C11 C12 N4 60.1(5) . . . .
N3 C1 C2 N1 63.2(6) . . . .
N5 C15 C16 C17 177.6(5) . . . .
N5 C15 C16 C21 -5.7(8) . . . .
N6 C23 C24 N8 63.7(6) . . . .
N7 C13 C14 N5 61.0(5) . . . .
N9 C27 C28 C29A -5.6(8) . . . .
N9 C27 C28 C33A 174.9(4) . . . .
N9 C27 C28 C29B -96.3(7) . . . .
N9 C27 C28 C33B 86.6(6) . . . .
N10 C35 C36 N12 59.8(7) . . . .
N11 C25 C26 N9 58.8(6) . . . .
C1 N3 C1 C2 83.0(8) 3_565 . . .
C1 N3 C1 C2 -154.7(5) 2_665 . . .
C2 N1 C3 C4 175.4(5) . . . .
C3 N1 C2 C1 -174.6(5) . . . .
C3 C4 C5 C6 -179.6(6) . . . .
C3 C4 C9 C8 179.3(5) . . . .
C4 C5 C6 C7 1.4(10) . . . .
C5 C4 C9 C8 -0.3(8) . . . .
C5 C6 C7 C8 -2.5(9) . . . .
C5 C6 C7 C10 177.5(5) . . . .
C6 C7 C8 C9 2.2(8) . . . .
C6 C7 C10 N2 -7.1(8) . . . .
C7 C8 C9 C4 -0.8(8) . . . .
C8 C7 C10 N2 173.0(5) . . . .
C9 C4 C5 C6 0.0(9) . . . .
C10 N2 C11 C12 -176.5(4) . . . .
C10 C7 C8 C9 -177.8(5) . . . .
C11 N2 C10 C7 -179.1(4) . . . .
C12 N4 C12 C11 -148.7(4) 3_565 . . .
C12 N4 C12 C11 81.8(7) 2_665 . . .
C13 N7 C13 C14 82.0(6) 3_455 . . .
C13 N7 C13 C14 -151.5(5) 2_565 . . .
C14 N5 C15 C16 -179.9(4) . . . .
C15 N5 C14 C13 -176.1(4) . . . .
C15 C16 C17 C18 -179.1(5) . . . .
C15 C16 C21 C20 -179.9(6) . . . .
C16 C17 C18 C19 -2.4(8) . . . .
C17 C16 C21 C20 -3.2(9) . . . .
C17 C18 C19 C20 -0.3(8) . . . .
C17 C18 C19 C22 178.4(5) . . . .
C18 C19 C20 C21 1.2(8) . . . .
C18 C19 C22 N6 61.4(7) . . . .
C19 C20 C21 C16 0.6(9) . . . .
C20 C19 C22 N6 -119.9(6) . . . .
C21 C16 C17 C18 4.0(8) . . . .
C22 N6 C23 C24 -166.1(4) . . . .
C22 C19 C20 C21 -177.5(5) . . . .
C23 N6 C22 C19 176.6(4) . . . .
C24 N8 C24 C23 -153.2(5) 3_455 . . .
C24 N8 C24 C23 82.7(7) 2_565 . . .
C25 N11 C25 C26 -153.8(5) 2_675 . . .
C25 N11 C25 C26 79.3(7) 3_465 . . .
C26 N9 C27 C28 -178.5(5) . . . .
C27 N9 C26 C25 -176.8(5) . . . .
C27 C28 C29A C30A -179.5(5) . . . .
C27 C28 C33A C32A 179.5(5) . . . .
C27 C28 C29B C30B -177.0(5) . . . .
C27 C28 C33B C32B 177.0(5) . . . .
C28 C29A C30A C31 -0.01(3) . . . .
C28 C29B C30B C31 0.02(3) . . . .
C29A C28 C33A C32A -0.03(9) . . . .
C29A C28 C29B C30B 62.9(4) . . . .
C29A C28 C33B C32B -62.3(4) . . . .
C29A C30A C31 C32A 0.00(3) . . . .
C29A C30A C31 C30B 61.2(5) . . . .
C29A C30A C31 C32B -59.0(7) . . . .
C29A C30A C31 C34 -176.4(5) . . . .
C30A C31 C34 N10 -103.9(6) . . . .
C32A C31 C34 N10 79.6(7) . . . .
C33A C28 C29A C30A 0.03(6) . . . .
C33A C28 C29B C30B -60.3(4) . . . .
C33A C28 C33B C32B 60.5(4) . . . .
C33A C32A C31 C30A 0.00(6) . . . .
C33A C32A C31 C30B -60.9(5) . . . .
C33A C32A C31 C32B 59.5(7) . . . .
C33A C32A C31 C34 176.4(5) . . . .
C29B C28 C29A C30A -65.3(5) . . . .
C29B C28 C33A C32A 65.4(5) . . . .
C29B C28 C33B C32B 0.04(9) . . . .
C29B C30B C31 C30A -64.7(4) . . . .
C29B C30B C31 C32A 64.0(4) . . . .
C29B C30B C31 C32B 0.01(3) . . . .
C29B C30B C31 C34 179.3(6) . . . .
C30B C31 C34 N10 -12.3(9) . . . .
C32B C31 C34 N10 167.0(5) . . . .
C33B C28 C29A C30A 65.7(6) . . . .
C33B C28 C33A C32A -66.7(6) . . . .
C33B C28 C29B C30B -0.05(7) . . . .
C33B C32B C31 C30A 64.7(4) . . . .
C33B C32B C31 C32A -65.0(4) . . . .
C33B C32B C31 C30B -0.02(7) . . . .
C33B C32B C31 C34 -179.4(6) . . . .
C31 C32A C33A C28 0.01(9) . . . .
C31 C32B C33B C28 0.00(10) . . . .
C34 N10 C35 C36 -172.6(6) . . . .
C35 N10 C34 C31 -176.4(6) . . . .
C36 N12 C36 C35 -153.2(6) 3_465 . . .
C36 N12 C36 C35 78.3(8) 2_675 . . .

loop_
_cod_changelog_entry_id
_cod_changelog_entry_author
_cod_changelog_entry_date
_cod_changelog_entry_text
1 'Vaitkus, Antanas' 2023-12-21T11:10:12+02:00
;
 Changed data name '_shel_hkl_file' to '_shelx_hkl_file'.
;
